data_7130558
loop_
_publ_author_name
'Meng, Qi'
'Cui, Liwen'
'Liao, Qi'
'Xu, Jian'
'Wang, Yuxiang'

_publ_section_title
;
 Chiral cyclic architectonics with tetraphenylethylenes: conformation
 immobilization, optical resolution and circularly polarized luminescence
;
_journal_name_full 'Chemical Communications'
_journal_paper_doi 10.1039/D2CC04139A
_journal_year 2022
_chemical_absolute_configuration rmad
_chemical_formula_moiety '0.5(C H2 Cl2), C48 H34 O2'
_chemical_formula_sum 'C48.5 H35 Cl O2'
_chemical_formula_weight 685.21
_space_group_crystal_system monoclinic
_space_group_IT_number 4
_space_group_name_Hall 'P 2yb'
_space_group_name_H-M_alt 'P 1 21 1'
_atom_sites_solution_hydrogens geom
_atom_sites_solution_primary dual
_audit_creation_date 2021-12-10
_audit_creation_method
;
Olex2 1.2
(compiled 2018.05.29 svn.r3508 for OlexSys, GUI svn.r5506)
;
_audit_update_record
;
2022-06-29 deposited with the CCDC.	2022-08-15 downloaded from the CCDC.
;
_cell_angle_alpha 90
_cell_angle_beta 102.8760(10)
_cell_angle_gamma 90
_cell_formula_units_Z 4
_cell_length_a 14.7146(7)
_cell_length_b 9.8698(5)
_cell_length_c 25.4906(12)
_cell_measurement_reflns_used 5379
_cell_measurement_temperature 150
_cell_measurement_theta_max 24.203
_cell_measurement_theta_min 2.505
_cell_volume 3608.9(3)
_computing_cell_refinement 'SAINT V8.40A (?, 2016)'
_computing_data_reduction 'SAINT V8.40A (?, 2016)'
_computing_molecular_graphics 'Olex2 (Dolomanov et al., 2009)'
_computing_publication_material 'Olex2 (Dolomanov et al., 2009)'
_computing_structure_refinement 'ShelXL (Sheldrick, 2015)'
_computing_structure_solution 'ShelXT (Sheldrick, 2015)'
_diffrn_ambient_temperature 150.0
_diffrn_measured_fraction_theta_full 0.999
_diffrn_measured_fraction_theta_max 0.998
_diffrn_measurement_device_type 'D8 VENTURE'
_diffrn_measurement_method '\f and \w scans'
_diffrn_radiation_type MoK\a
_diffrn_radiation_wavelength 0.71073
_diffrn_reflns_av_R_equivalents 0.0970
_diffrn_reflns_av_unetI/netI 0.1207
_diffrn_reflns_Laue_measured_fraction_full 0.999
_diffrn_reflns_Laue_measured_fraction_max 0.998
_diffrn_reflns_limit_h_max 17
_diffrn_reflns_limit_h_min -17
_diffrn_reflns_limit_k_max 11
_diffrn_reflns_limit_k_min -11
_diffrn_reflns_limit_l_max 30
_diffrn_reflns_limit_l_min -30
_diffrn_reflns_number 38856
_diffrn_reflns_point_group_measured_fraction_full 0.963
_diffrn_reflns_point_group_measured_fraction_max 0.962
_diffrn_reflns_theta_full 25.242
_diffrn_reflns_theta_max 25.398
_diffrn_reflns_theta_min 1.914
_diffrn_standards_number 0
_exptl_absorpt_coefficient_mu 0.147
_exptl_absorpt_correction_T_max 0.7452
_exptl_absorpt_correction_T_min 0.5604
_exptl_absorpt_correction_type multi-scan
_exptl_absorpt_process_details
'SADABS-2016/2 (Bruker,2016/2) was used for absorption correction. wR2(int) was 0.1614 before and 0.0740 after correction. The Ratio of minimum to maximum transmission is 0.7520. The \l/2 correction factor is Not present.'
_exptl_crystal_colour colourless
_exptl_crystal_colour_primary colourless
_exptl_crystal_density_diffrn 1.261
_exptl_crystal_description block
_exptl_crystal_F_000 1436
_exptl_crystal_size_max 0.13
_exptl_crystal_size_mid 0.06
_exptl_crystal_size_min 0.04
_refine_diff_density_max 1.656
_refine_diff_density_min -0.592
_refine_diff_density_rms 0.080
_refine_ls_abs_structure_details
;
 Flack x determined using 2504 quotients [(I+)-(I-)]/[(I+)+(I-)]
 (Parsons, Flack and Wagner, Acta Cryst. B69 (2013) 249-259).
;
_refine_ls_abs_structure_Flack 0.07(9)
_refine_ls_extinction_method none
_refine_ls_goodness_of_fit_ref 1.044
_refine_ls_hydrogen_treatment constr
_refine_ls_matrix_type full
_refine_ls_number_parameters 928
_refine_ls_number_reflns 12767
_refine_ls_number_restraints 1
_refine_ls_restrained_S_all 1.044
_refine_ls_R_factor_all 0.1388
_refine_ls_R_factor_gt 0.0829
_refine_ls_shift/su_max 0.002
_refine_ls_shift/su_mean 0.000
_refine_ls_structure_factor_coef Fsqd
_refine_ls_weighting_details 'w=1/[\s^2^(Fo^2^)+(0.1253P)^2^+2.7386P] where P=(Fo^2^+2Fc^2^)/3'
_refine_ls_weighting_scheme calc
_refine_ls_wR_factor_gt 0.2030
_refine_ls_wR_factor_ref 0.2438
_reflns_Friedel_coverage 0.814
_reflns_Friedel_fraction_full 0.923
_reflns_Friedel_fraction_max 0.921
_reflns_number_gt 8400
_reflns_number_total 12767
_reflns_threshold_expression 'I > 2\s(I)'
_cod_data_source_file d2cc04139a2.cif
_cod_data_source_block 12081_0m
_cod_depositor_comments
;

2024-06-28
Z value and formula fixed to values more according to usual
chemical conventions.                 miguel
;
_cod_original_formula_sum 'C97 H70 Cl2 O4'
_cod_original_formula_weight 1370.43
_cod_original_formula_moiety 'C H2 Cl2, 2(C48 H34 O2)'
_cod_original_formula_units_Z 2
_cod_database_code 7130558
_shelx_shelxl_version_number 2018/3
_shelx_space_group_comment
;
The symmetry employed for this shelxl refinement is uniquely defined
by the following loop, which should always be used as a source of
symmetry information in preference to the above space-group names.
They are only intended as comments.
;
_shelx_estimated_absorpt_t_max 0.994
_shelx_estimated_absorpt_t_min 0.981
_olex2_refinement_description
;
1. Fixed Uiso
 At 1.2 times of:
  All C(H) groups, All C(H,H) groups
2.a Secondary CH2 refined with riding coordinates:
 C84(H84A,H84B), C63(H63A,H63B), C21(H21A,H21B), C42(H42A,H42B), C49(H49A,H49B)
2.b Aromatic/amide H refined with riding coordinates:
 C19(H19), C14(H14), C16(H16), C29(H29), C93(H93), C6(H6), C94(H94), C79(H79),
 C48(H48), C17(H17), C5(H5), C90(H90), C51(H51), C89(H89), C4(H4), C23(H23),
 C55(H55), C3(H3), C59(H59), C58(H58), C34(H34), C87(H87), C24(H24), C20(H20),
 C81(H81), C2(H2), C85(H85), C76(H76), C97(H97), C61(H61), C39(H39), C66(H66),
 C13(H13), C82(H82), C53(H53), C45(H45), C28(H28), C10(H10), C95(H95), C47(H47),
  C65(H65), C44(H44), C40(H40), C77(H77), C26(H26), C54(H54), C78(H78),
 C62(H62), C12(H12), C96(H96), C52(H52), C35(H35), C71(H71), C27(H27), C37(H37),
  C70(H70), C36(H36), C11(H11), C68(H68), C69(H69)
;
_olex2_submission_special_instructions 'No special instructions were received'

loop_
_space_group_symop_operation_xyz
'x, y, z'
'-x, y+1/2, -z'

loop_
_atom_site_label
_atom_site_type_symbol
_atom_site_fract_x
_atom_site_fract_y
_atom_site_fract_z
_atom_site_U_iso_or_equiv
_atom_site_adp_type
_atom_site_occupancy
_atom_site_site_symmetry_order
_atom_site_calc_flag
_atom_site_refinement_flags_posn
_atom_site_refinement_flags_adp
_atom_site_refinement_flags_occupancy
_atom_site_disorder_assembly
_atom_site_disorder_group
Cl2 Cl -0.1804(2) 1.4204(5) 0.75667(16) 0.0997(13) Uani 1 1 d . . . . .
O2 O -0.1228(3) 1.1295(6) 0.5450(2) 0.0259(12) Uani 1 1 d . . . . .
O3 O 0.5611(4) 1.0883(6) 0.7911(2) 0.0331(14) Uani 1 1 d . . . . .
O1 O -0.2712(4) 0.8333(6) 0.6178(2) 0.0318(13) Uani 1 1 d . . . . .
O4 O 0.5352(4) 1.3664(6) 0.9156(2) 0.0295(13) Uani 1 1 d . . . . .
Cl1 Cl -0.0444(4) 1.2158(6) 0.7470(3) 0.151(2) Uani 1 1 d . . . . .
C19 C 0.0563(5) 1.0641(8) 0.6215(3) 0.0259(18) Uani 1 1 d . . . . .
H19 H 0.024012 1.120739 0.641410 0.031 Uiso 1 1 calc R . . . .
C30 C -0.3027(5) 0.8781(8) 0.4961(3) 0.0246(17) Uani 1 1 d . . . . .
C22 C -0.1661(5) 1.0207(8) 0.5154(3) 0.0229(17) Uani 1 1 d . . . . .
C57 C 0.2859(5) 0.9137(9) 0.8575(3) 0.0249(17) Uani 1 1 d . . . . .
C73 C 0.6128(5) 1.2952(8) 0.8316(3) 0.0243(17) Uani 1 1 d . . . . .
C14 C 0.2974(5) 0.5707(8) 0.7425(3) 0.0260(18) Uani 1 1 d . . . . .
H14 H 0.325828 0.657513 0.747941 0.031 Uiso 1 1 calc R . . . .
C41 C -0.2827(5) 0.9710(9) 0.6196(3) 0.0269(18) Uani 1 1 d . . . . .
C16 C 0.1572(5) 0.9079(8) 0.5647(3) 0.0236(17) Uani 1 1 d . . . . .
H16 H 0.194374 0.858005 0.545485 0.028 Uiso 1 1 calc R . . . .
C29 C -0.3915(5) 0.8384(9) 0.5024(3) 0.0282(18) Uani 1 1 d . . . . .
H29 H -0.414917 0.877906 0.530732 0.034 Uiso 1 1 calc R . . . .
C93 C 0.1455(5) 0.8244(8) 0.9946(3) 0.0259(18) Uani 1 1 d . . . . .
H93 H 0.177824 0.750623 0.983249 0.031 Uiso 1 1 calc R . . . .
C80 C 0.7291(5) 1.0491(8) 0.9443(3) 0.0268(18) Uani 1 1 d . . . . .
C1 C 0.3106(5) 0.7378(8) 0.6361(3) 0.0237(17) Uani 1 1 d . . . . .
C32 C -0.2793(5) 1.0444(8) 0.5741(3) 0.0241(17) Uani 1 1 d . . . . .
C72 C 0.6316(5) 1.4374(9) 0.8271(3) 0.0289(19) Uani 1 1 d . . . . .
C18 C 0.0428(5) 1.0802(8) 0.5661(3) 0.0253(17) Uani 1 1 d . . . . .
C6 C 0.3390(5) 0.6118(9) 0.6216(3) 0.0275(18) Uani 1 1 d . . . . .
H6 H 0.298224 0.536348 0.619479 0.033 Uiso 1 1 calc R . . . .
C75 C 0.7099(5) 1.1210(8) 0.8940(3) 0.0254(17) Uani 1 1 d . . . . .
C50 C 0.1543(5) 0.7711(9) 0.8749(3) 0.0261(18) Uani 1 1 d . . . . .
C94 C 0.0957(5) 0.8048(9) 1.0334(3) 0.032(2) Uani 1 1 d . . . . .
H94 H 0.094839 0.717963 1.049365 0.038 Uiso 1 1 calc R . . . .
C74 C 0.6412(5) 1.2242(8) 0.8847(3) 0.0258(18) Uani 1 1 d . . . . .
C92 C 0.1491(5) 0.9535(9) 0.9715(3) 0.0273(18) Uani 1 1 d . . . . .
C79 C 0.8009(6) 0.9517(8) 0.9538(3) 0.033(2) Uani 1 1 d . . . . .
H79 H 0.813685 0.903085 0.986838 0.040 Uiso 1 1 calc R . . . .
C48 C -0.0581(6) 0.7312(10) 0.7148(3) 0.038(2) Uani 1 1 d . . . . .
H48 H -0.078470 0.745610 0.747230 0.045 Uiso 1 1 calc R . . . .
C91 C 0.2086(5) 0.9762(8) 0.9311(3) 0.0243(17) Uani 1 1 d . . . . .
C17 C 0.0968(5) 1.0054(8) 0.5382(3) 0.0260(18) Uani 1 1 d . . . . .
H17 H 0.092164 1.021396 0.500971 0.031 Uiso 1 1 calc R . . . .
C60 C 0.4156(5) 0.9781(8) 0.7953(3) 0.0281(18) Uani 1 1 d . . . . .
C5 C 0.4255(5) 0.5946(9) 0.6101(3) 0.0293(19) Uani 1 1 d . . . . .
H5 H 0.443550 0.508003 0.599638 0.035 Uiso 1 1 calc R . . . .
C15 C 0.1646(5) 0.8815(8) 0.6190(3) 0.0239(17) Uani 1 1 d . . . . .
C90 C 0.3950(5) 1.2251(9) 0.9964(3) 0.0279(18) Uani 1 1 d . . . . .
H90 H 0.435696 1.239135 1.030523 0.033 Uiso 1 1 calc R . . . .
C51 C 0.1928(6) 0.6484(9) 0.8632(3) 0.0302(19) Uani 1 1 d . . . . .
H51 H 0.258118 0.641613 0.866048 0.036 Uiso 1 1 calc R . . . .
C83 C 0.5959(5) 1.2588(8) 0.9258(3) 0.0244(17) Uani 1 1 d . . . . .
C33 C -0.3017(5) 1.1862(9) 0.5724(3) 0.0282(18) Uani 1 1 d . . . . .
C9 C 0.2144(5) 0.5551(9) 0.7050(3) 0.0276(18) Uani 1 1 d . . . . .
C89 C 0.3278(5) 1.1239(9) 0.9901(3) 0.0288(19) Uani 1 1 d . . . . .
H89 H 0.323158 1.069002 1.020071 0.035 Uiso 1 1 calc R . . . .
C88 C 0.2668(5) 1.1018(8) 0.9404(3) 0.0259(18) Uani 1 1 d . . . . .
C4 C 0.4863(5) 0.7033(9) 0.6137(3) 0.0282(19) Uani 1 1 d . . . . .
H4 H 0.546124 0.691241 0.606135 0.034 Uiso 1 1 calc R . . . .
C23 C -0.1325(5) 0.9597(9) 0.4745(3) 0.0284(18) Uani 1 1 d . . . . .
H23 H -0.075160 0.988719 0.466996 0.034 Uiso 1 1 calc R . . . .
C46 C 0.0680(6) 0.6870(9) 0.6700(3) 0.0299(19) Uani 1 1 d . . . . .
C55 C 0.0572(5) 0.7783(9) 0.8683(3) 0.0297(19) Uani 1 1 d . . . . .
H55 H 0.029119 0.861674 0.874560 0.036 Uiso 1 1 calc R . . . .
C3 C 0.4594(6) 0.8290(9) 0.6284(3) 0.0313(19) Uani 1 1 d . . . . .
H3 H 0.501068 0.903608 0.631646 0.038 Uiso 1 1 calc R . . . .
C25 C -0.2694(6) 0.8145(8) 0.4538(3) 0.0277(18) Uani 1 1 d . . . . .
C59 C 0.3206(6) 0.9625(8) 0.7716(3) 0.0286(18) Uani 1 1 d . . . . .
H59 H 0.299740 0.975376 0.733927 0.034 Uiso 1 1 calc R . . . .
C86 C 0.4028(5) 1.3054(8) 0.9532(3) 0.0274(18) Uani 1 1 d . . . . .
C58 C 0.2567(6) 0.9288(9) 0.8017(3) 0.0289(18) Uani 1 1 d . . . . .
H58 H 0.192985 0.915911 0.784599 0.035 Uiso 1 1 calc R . . . .
C34 C -0.3065(5) 1.2631(9) 0.5256(3) 0.0280(18) Uani 1 1 d . . . . .
H34 H -0.297013 1.220200 0.493884 0.034 Uiso 1 1 calc R . . . .
C87 C 0.2691(6) 1.1922(9) 0.8990(3) 0.0305(19) Uani 1 1 d . . . . .
H87 H 0.223961 1.184671 0.866039 0.037 Uiso 1 1 calc R . . . .
C84 C 0.4822(5) 1.4033(9) 0.9546(3) 0.0275(18) Uani 1 1 d . . . . .
H84A H 0.457029 1.495967 0.946932 0.033 Uiso 1 1 calc R . . . .
H84B H 0.523519 1.403258 0.991025 0.033 Uiso 1 1 calc R . . . .
C56 C 0.2148(5) 0.8913(9) 0.8910(3) 0.0271(18) Uani 1 1 d . . . . .
C24 C -0.1822(6) 0.8580(8) 0.4450(3) 0.0290(19) Uani 1 1 d . . . . .
H24 H -0.157603 0.815110 0.417777 0.035 Uiso 1 1 calc R . . . .
C20 C 0.1165(5) 0.9658(9) 0.6477(3) 0.0285(19) Uani 1 1 d . . . . .
H20 H 0.125399 0.955283 0.685504 0.034 Uiso 1 1 calc R . . . .
C64 C 0.5658(6) 1.2258(9) 0.7869(3) 0.0293(19) Uani 1 1 d . . . . .
C43 C -0.1215(5) 0.7380(9) 0.6656(3) 0.0281(19) Uani 1 1 d . . . . .
C81 C 0.6788(6) 1.0841(9) 0.9831(3) 0.033(2) Uani 1 1 d . . . . .
H81 H 0.688834 1.034696 1.015892 0.039 Uiso 1 1 calc R . . . .
C2 C 0.3708(6) 0.8460(9) 0.6385(3) 0.0291(19) Uani 1 1 d . . . . .
H2 H 0.351532 0.933553 0.647054 0.035 Uiso 1 1 calc R . . . .
C85 C 0.3354(6) 1.2921(9) 0.9047(3) 0.0293(19) Uani 1 1 d . . . . .
H85 H 0.335830 1.352677 0.875810 0.035 Uiso 1 1 calc R . . . .
C76 C 0.7640(6) 1.0906(9) 0.8562(3) 0.0315(19) Uani 1 1 d . . . . .
H76 H 0.752093 1.136939 0.822681 0.038 Uiso 1 1 calc R . . . .
C31 C -0.2485(5) 0.9796(8) 0.5281(3) 0.0229(17) Uani 1 1 d . . . . .
C97 C 0.1017(6) 1.0576(9) 0.9887(3) 0.0301(19) Uani 1 1 d . . . . .
H97 H 0.104370 1.145184 0.973641 0.036 Uiso 1 1 calc R . . . .
C67 C 0.5940(6) 1.5056(9) 0.7779(3) 0.036(2) Uani 1 1 d . . . . .
C61 C 0.4442(5) 0.9574(9) 0.8503(3) 0.0303(19) Uani 1 1 d . . . . .
H61 H 0.508300 0.965371 0.867311 0.036 Uiso 1 1 calc R . . . .
C39 C -0.3203(6) 1.1700(10) 0.6650(4) 0.038(2) Uani 1 1 d . . . . .
H39 H -0.331954 1.211998 0.696362 0.046 Uiso 1 1 calc R . . . .
C7 C 0.2142(5) 0.7588(9) 0.6453(3) 0.0277(18) Uani 1 1 d . . . . .
C66 C 0.5430(6) 1.4311(10) 0.7347(3) 0.037(2) Uani 1 1 d . . . . .
H66 H 0.517195 1.476231 0.701871 0.044 Uiso 1 1 calc R . . . .
C13 C 0.3399(6) 0.4609(9) 0.7723(3) 0.032(2) Uani 1 1 d . . . . .
H13 H 0.397064 0.472509 0.797950 0.039 Uiso 1 1 calc R . . . .
C38 C -0.3203(6) 1.2504(9) 0.6185(3) 0.034(2) Uani 1 1 d . . . . .
C63 C 0.4824(6) 1.0143(10) 0.7611(3) 0.037(2) Uani 1 1 d . . . . .
H63A H 0.504553 0.930414 0.746658 0.044 Uiso 1 1 calc R . . . .
H63B H 0.449913 1.069828 0.730267 0.044 Uiso 1 1 calc R . . . .
C82 C 0.6161(6) 1.1872(9) 0.9747(3) 0.0315(19) Uani 1 1 d . . . . .
H82 H 0.585192 1.211318 1.002357 0.038 Uiso 1 1 calc R . . . .
C53 C 0.0422(7) 0.5447(10) 0.8429(3) 0.039(2) Uani 1 1 d . . . . .
H53 H 0.004059 0.467064 0.833057 0.046 Uiso 1 1 calc R . . . .
C45 C 0.0011(5) 0.6922(10) 0.6208(3) 0.035(2) Uani 1 1 d . . . . .
H45 H 0.020325 0.678271 0.587987 0.042 Uiso 1 1 calc R . . . .
C28 C -0.4458(6) 0.7454(9) 0.4697(4) 0.036(2) Uani 1 1 d . . . . .
H28 H -0.505508 0.721191 0.475171 0.044 Uiso 1 1 calc R . . . .
C8 C 0.1687(5) 0.6728(9) 0.6720(3) 0.0269(18) Uani 1 1 d . . . . .
C10 C 0.1729(6) 0.4268(9) 0.6986(3) 0.035(2) Uani 1 1 d . . . . .
H10 H 0.115150 0.415154 0.673483 0.042 Uiso 1 1 calc R . . . .
C95 C 0.0463(6) 0.9113(10) 1.0495(3) 0.0330(19) Uani 1 1 d . . . . .
H95 H 0.010173 0.897028 1.075666 0.040 Uiso 1 1 calc R . . . .
C47 C 0.0346(6) 0.7036(10) 0.7168(3) 0.036(2) Uani 1 1 d . . . . .
H47 H 0.076663 0.695562 0.750775 0.043 Uiso 1 1 calc R . . . .
C65 C 0.5295(6) 1.2963(10) 0.7385(3) 0.033(2) Uani 1 1 d . . . . .
H65 H 0.495111 1.248251 0.708265 0.040 Uiso 1 1 calc R . . . .
C44 C -0.0916(5) 0.7171(9) 0.6195(3) 0.032(2) Uani 1 1 d . . . . .
H44 H -0.135230 0.719556 0.585908 0.038 Uiso 1 1 calc R . . . .
C40 C -0.3040(6) 1.0353(10) 0.6652(3) 0.035(2) Uani 1 1 d . . . . .
H40 H -0.306879 0.983197 0.696145 0.042 Uiso 1 1 calc R . . . .
C77 C 0.8340(6) 0.9942(10) 0.8672(4) 0.041(2) Uani 1 1 d . . . . .
H77 H 0.869746 0.974376 0.841353 0.049 Uiso 1 1 calc R . . . .
C26 C -0.3259(6) 0.7184(9) 0.4201(4) 0.037(2) Uani 1 1 d . . . . .
H26 H -0.303922 0.675713 0.391928 0.044 Uiso 1 1 calc R . . . .
C54 C 0.0025(6) 0.6670(10) 0.8529(3) 0.035(2) Uani 1 1 d . . . . .
H54 H -0.063137 0.673287 0.848916 0.042 Uiso 1 1 calc R . . . .
C21 C -0.0318(5) 1.1751(9) 0.5380(3) 0.0298(19) Uani 1 1 d . . . . .
H21A H -0.019083 1.267515 0.552836 0.036 Uiso 1 1 calc R . . . .
H21B H -0.031849 1.178243 0.499127 0.036 Uiso 1 1 calc R . . . .
C78 C 0.8520(6) 0.9259(10) 0.9168(4) 0.041(2) Uani 1 1 d . . . . .
H78 H 0.900662 0.860744 0.924566 0.049 Uiso 1 1 calc R . . . .
C62 C 0.3804(6) 0.9255(10) 0.8803(3) 0.036(2) Uani 1 1 d . . . . .
H62 H 0.401630 0.911044 0.917921 0.043 Uiso 1 1 calc R . . . .
C12 C 0.2982(6) 0.3334(9) 0.7643(3) 0.037(2) Uani 1 1 d . . . . .
H12 H 0.327401 0.257334 0.783877 0.044 Uiso 1 1 calc R . . . .
C96 C 0.0503(6) 1.0394(9) 1.0269(3) 0.035(2) Uani 1 1 d . . . . .
H96 H 0.017766 1.113492 1.037854 0.042 Uiso 1 1 calc R . . . .
C42 C -0.2240(6) 0.7623(10) 0.6652(3) 0.035(2) Uani 1 1 d . . . . .
H42A H -0.255070 0.674073 0.667103 0.042 Uiso 1 1 calc R . . . .
H42B H -0.228625 0.815540 0.697381 0.042 Uiso 1 1 calc R . . . .
C52 C 0.1364(7) 0.5363(10) 0.8473(3) 0.040(2) Uani 1 1 d . . . . .
H52 H 0.163338 0.453268 0.839563 0.048 Uiso 1 1 calc R . . . .
C35 C -0.3246(6) 1.3987(10) 0.5250(4) 0.039(2) Uani 1 1 d . . . . .
H35 H -0.327536 1.448762 0.492832 0.046 Uiso 1 1 calc R . . . .
C71 C 0.6881(6) 1.5110(9) 0.8695(4) 0.038(2) Uani 1 1 d . . . . .
H71 H 0.716775 1.465482 0.901808 0.045 Uiso 1 1 calc R . . . .
C27 C -0.4119(6) 0.6875(9) 0.4284(4) 0.042(2) Uani 1 1 d . . . . .
H27 H -0.449689 0.624247 0.405195 0.050 Uiso 1 1 calc R . . . .
C37 C -0.3384(7) 1.3910(11) 0.6171(4) 0.046(2) Uani 1 1 d . . . . .
H37 H -0.350249 1.434350 0.648135 0.055 Uiso 1 1 calc R . . . .
C70 C 0.7024(8) 1.6467(11) 0.8649(4) 0.051(3) Uani 1 1 d . . . . .
H70 H 0.739522 1.695168 0.894152 0.061 Uiso 1 1 calc R . . . .
C36 C -0.3393(7) 1.4666(10) 0.5716(4) 0.045(2) Uani 1 1 d . . . . .
H36 H -0.349347 1.561657 0.571370 0.055 Uiso 1 1 calc R . . . .
C11 C 0.2137(7) 0.3185(10) 0.7275(3) 0.042(2) Uani 1 1 d . . . . .
H11 H 0.184248 0.232302 0.722477 0.050 Uiso 1 1 calc R . . . .
C68 C 0.6111(8) 1.6468(11) 0.7749(4) 0.054(3) Uani 1 1 d . . . . .
H68 H 0.585825 1.694274 0.742531 0.065 Uiso 1 1 calc R . . . .
C69 C 0.6625(8) 1.7146(11) 0.8172(4) 0.057(3) Uani 1 1 d . . . . .
H69 H 0.671612 1.809441 0.814592 0.069 Uiso 1 1 calc R . . . .
C49 C -0.0999(12) 1.3622(19) 0.7176(7) 0.109(6) Uani 1 1 d . . . . .
H49A H -0.133925 1.342760 0.680313 0.131 Uiso 1 1 calc R . . . .
H49B H -0.053113 1.433488 0.716396 0.131 Uiso 1 1 calc R . . . .

loop_
_atom_site_aniso_label
_atom_site_aniso_U_11
_atom_site_aniso_U_22
_atom_site_aniso_U_33
_atom_site_aniso_U_23
_atom_site_aniso_U_13
_atom_site_aniso_U_12
Cl2 0.070(2) 0.121(3) 0.111(3) -0.041(3) 0.026(2) -0.016(2)
O2 0.019(3) 0.028(3) 0.029(3) 0.000(2) 0.004(2) -0.002(2)
O3 0.029(3) 0.036(4) 0.033(3) -0.007(3) 0.004(2) -0.007(3)
O1 0.032(3) 0.033(4) 0.029(3) 0.010(3) 0.005(2) 0.002(3)
O4 0.032(3) 0.031(3) 0.027(3) 0.002(2) 0.011(2) 0.003(3)
Cl1 0.142(4) 0.135(5) 0.191(6) -0.037(4) 0.072(4) 0.011(4)
C19 0.024(4) 0.029(5) 0.025(4) -0.008(3) 0.006(3) -0.001(3)
C30 0.021(4) 0.024(5) 0.026(4) 0.007(3) 0.001(3) 0.001(3)
C22 0.018(4) 0.028(5) 0.022(4) 0.001(3) 0.003(3) 0.004(3)
C57 0.030(4) 0.025(4) 0.022(4) -0.003(3) 0.010(3) 0.001(3)
C73 0.027(4) 0.026(5) 0.022(4) -0.003(3) 0.012(3) 0.000(3)
C14 0.026(4) 0.025(5) 0.028(4) 0.003(3) 0.009(3) 0.005(3)
C41 0.017(4) 0.036(5) 0.027(4) -0.001(4) 0.004(3) -0.002(3)
C16 0.024(4) 0.031(5) 0.017(3) 0.000(3) 0.007(3) 0.003(3)
C29 0.023(4) 0.030(5) 0.031(4) 0.004(4) 0.003(3) 0.001(3)
C93 0.030(4) 0.022(4) 0.025(4) -0.001(3) 0.005(3) 0.002(3)
C80 0.023(4) 0.023(4) 0.033(4) -0.001(4) 0.002(3) -0.005(3)
C1 0.021(4) 0.032(5) 0.018(4) 0.003(3) 0.003(3) -0.001(3)
C32 0.018(4) 0.030(5) 0.025(4) -0.001(3) 0.007(3) 0.002(3)
C72 0.031(4) 0.032(5) 0.026(4) -0.002(4) 0.012(3) -0.004(4)
C18 0.020(4) 0.025(5) 0.031(4) 0.001(3) 0.005(3) -0.008(3)
C6 0.030(5) 0.028(5) 0.022(4) 0.000(3) 0.001(3) -0.002(4)
C75 0.021(4) 0.028(5) 0.025(4) -0.002(3) 0.000(3) -0.003(3)
C50 0.026(4) 0.035(5) 0.017(4) -0.003(3) 0.003(3) 0.000(4)
C94 0.029(5) 0.037(5) 0.029(4) 0.000(4) 0.004(4) -0.006(4)
C74 0.026(4) 0.030(5) 0.021(4) -0.004(3) 0.004(3) -0.008(3)
C92 0.029(4) 0.033(5) 0.020(4) 0.000(3) 0.005(3) 0.004(4)
C79 0.034(5) 0.022(5) 0.039(5) 0.005(4) 0.000(4) 0.004(4)
C48 0.029(5) 0.055(6) 0.030(4) 0.007(4) 0.009(4) 0.002(4)
C91 0.023(4) 0.028(5) 0.022(4) 0.001(3) 0.004(3) -0.001(3)
C17 0.024(4) 0.033(5) 0.020(4) 0.003(3) 0.003(3) 0.000(3)
C60 0.027(4) 0.031(5) 0.027(4) -0.007(4) 0.007(3) -0.001(4)
C5 0.029(4) 0.030(5) 0.028(4) -0.004(4) 0.005(3) 0.005(4)
C15 0.015(4) 0.033(5) 0.021(4) 0.004(3) 0.000(3) 0.002(3)
C90 0.028(4) 0.033(5) 0.023(4) 0.001(4) 0.008(3) 0.002(4)
C51 0.030(5) 0.030(5) 0.029(4) -0.005(4) 0.004(3) 0.004(4)
C83 0.021(4) 0.024(4) 0.028(4) -0.001(3) 0.005(3) -0.003(3)
C33 0.022(4) 0.038(5) 0.025(4) -0.003(4) 0.006(3) 0.004(4)
C9 0.026(4) 0.035(5) 0.024(4) 0.004(4) 0.010(3) -0.003(4)
C89 0.026(4) 0.039(5) 0.021(4) -0.002(4) 0.005(3) 0.000(4)
C88 0.020(4) 0.033(5) 0.024(4) 0.004(4) 0.004(3) -0.001(3)
C4 0.026(4) 0.038(5) 0.023(4) 0.001(4) 0.011(3) 0.005(4)
C23 0.021(4) 0.032(5) 0.033(4) 0.006(4) 0.006(3) 0.003(4)
C46 0.028(4) 0.034(5) 0.026(4) 0.004(4) 0.004(3) -0.005(4)
C55 0.029(4) 0.038(5) 0.024(4) 0.003(4) 0.011(3) 0.002(4)
C3 0.031(5) 0.034(5) 0.028(4) 0.002(4) 0.005(4) -0.004(4)
C25 0.029(4) 0.024(5) 0.028(4) 0.002(3) 0.001(3) 0.006(3)
C59 0.037(5) 0.030(5) 0.018(4) 0.002(3) 0.006(3) -0.001(4)
C86 0.028(4) 0.024(5) 0.030(4) -0.007(4) 0.007(3) 0.001(4)
C58 0.027(4) 0.034(5) 0.025(4) -0.003(4) 0.004(3) 0.006(4)
C34 0.024(4) 0.029(5) 0.032(4) -0.002(4) 0.010(3) 0.006(4)
C87 0.030(4) 0.036(5) 0.024(4) 0.004(4) 0.002(3) -0.001(4)
C84 0.031(4) 0.027(5) 0.027(4) -0.005(4) 0.012(3) -0.001(4)
C56 0.026(4) 0.034(5) 0.022(4) 0.002(4) 0.007(3) 0.002(4)
C24 0.028(4) 0.031(5) 0.029(4) 0.001(4) 0.007(3) 0.008(4)
C20 0.028(4) 0.039(5) 0.018(4) 0.001(4) 0.004(3) -0.001(4)
C64 0.032(5) 0.032(5) 0.027(4) -0.005(4) 0.014(4) -0.001(4)
C43 0.023(4) 0.036(5) 0.026(4) 0.005(4) 0.007(3) -0.002(4)
C81 0.030(4) 0.038(5) 0.028(4) 0.006(4) 0.001(3) -0.005(4)
C2 0.032(5) 0.031(5) 0.024(4) 0.004(4) 0.005(3) 0.003(4)
C85 0.036(5) 0.028(5) 0.023(4) 0.006(3) 0.005(3) -0.001(4)
C76 0.031(5) 0.030(5) 0.031(4) -0.002(4) 0.003(4) -0.001(4)
C31 0.021(4) 0.026(4) 0.021(4) 0.001(3) 0.002(3) 0.004(3)
C97 0.045(5) 0.020(4) 0.027(4) 0.004(3) 0.013(4) 0.002(4)
C67 0.042(5) 0.037(6) 0.031(5) 0.003(4) 0.012(4) 0.004(4)
C61 0.021(4) 0.045(5) 0.024(4) -0.001(4) 0.003(3) -0.005(4)
C39 0.036(5) 0.048(6) 0.035(5) -0.007(4) 0.017(4) 0.008(4)
C7 0.026(4) 0.036(5) 0.020(4) -0.004(4) 0.001(3) 0.002(4)
C66 0.041(5) 0.043(6) 0.026(4) 0.005(4) 0.008(4) 0.014(4)
C13 0.032(5) 0.037(5) 0.029(4) 0.004(4) 0.009(4) 0.009(4)
C38 0.032(5) 0.040(6) 0.035(5) -0.002(4) 0.014(4) 0.003(4)
C63 0.032(5) 0.045(6) 0.035(5) -0.017(4) 0.010(4) -0.013(4)
C82 0.034(5) 0.029(5) 0.034(5) 0.004(4) 0.014(4) -0.003(4)
C53 0.050(6) 0.045(6) 0.020(4) 0.000(4) 0.003(4) -0.021(5)
C45 0.027(5) 0.058(6) 0.019(4) -0.004(4) 0.003(3) -0.004(4)
C28 0.031(5) 0.031(5) 0.046(5) 0.000(4) 0.006(4) 0.002(4)
C8 0.027(4) 0.032(5) 0.023(4) 0.006(3) 0.007(3) 0.001(4)
C10 0.039(5) 0.035(5) 0.031(4) -0.003(4) 0.005(4) -0.005(4)
C95 0.032(5) 0.042(5) 0.027(4) 0.002(4) 0.010(4) 0.000(4)
C47 0.026(5) 0.062(6) 0.018(4) 0.012(4) 0.001(3) -0.001(4)
C65 0.028(4) 0.050(6) 0.021(4) -0.004(4) 0.003(3) 0.010(4)
C44 0.020(4) 0.044(5) 0.028(4) 0.000(4) -0.002(3) -0.001(4)
C40 0.037(5) 0.046(6) 0.022(4) 0.011(4) 0.007(4) 0.003(4)
C77 0.033(5) 0.048(6) 0.042(5) -0.006(4) 0.009(4) 0.009(4)
C26 0.044(5) 0.028(5) 0.036(5) -0.003(4) 0.002(4) 0.002(4)
C54 0.035(5) 0.046(6) 0.024(4) 0.002(4) 0.007(4) -0.013(4)
C21 0.022(4) 0.035(5) 0.033(4) 0.006(4) 0.007(3) -0.002(4)
C78 0.033(5) 0.033(5) 0.055(6) -0.006(5) 0.004(4) 0.007(4)
C62 0.030(5) 0.056(6) 0.020(4) -0.002(4) 0.003(3) 0.003(4)
C12 0.048(6) 0.029(5) 0.035(5) 0.005(4) 0.013(4) 0.011(4)
C96 0.042(5) 0.030(5) 0.038(5) -0.002(4) 0.017(4) 0.003(4)
C42 0.028(5) 0.049(6) 0.028(4) 0.016(4) 0.004(3) 0.004(4)
C52 0.050(6) 0.037(6) 0.031(5) 0.001(4) 0.004(4) 0.004(4)
C35 0.037(5) 0.044(6) 0.038(5) 0.004(4) 0.016(4) 0.005(4)
C71 0.045(5) 0.035(6) 0.033(5) -0.001(4) 0.007(4) -0.010(4)
C27 0.036(5) 0.027(5) 0.055(6) -0.009(4) -0.004(4) -0.007(4)
C37 0.055(6) 0.046(6) 0.043(5) -0.010(5) 0.024(5) 0.007(5)
C70 0.076(7) 0.038(6) 0.041(5) 0.000(5) 0.016(5) -0.020(5)
C36 0.059(6) 0.034(6) 0.048(6) 0.000(5) 0.022(5) 0.016(5)
C11 0.054(6) 0.033(5) 0.039(5) 0.001(4) 0.014(5) 0.003(5)
C68 0.082(8) 0.039(6) 0.044(6) 0.010(5) 0.019(6) 0.007(6)
C69 0.086(8) 0.028(6) 0.057(7) 0.004(5) 0.016(6) -0.008(5)
C49 0.095(11) 0.120(16) 0.113(13) -0.039(11) 0.025(10) -0.009(11)

loop_
_atom_type_symbol
_atom_type_description
_atom_type_scat_dispersion_real
_atom_type_scat_dispersion_imag
_atom_type_scat_source
C C 0.0033 0.0016 'International Tables Vol C Tables 4.2.6.8 and 6.1.1.4'
H H 0.0000 0.0000 'International Tables Vol C Tables 4.2.6.8 and 6.1.1.4'
Cl Cl 0.1484 0.1585 'International Tables Vol C Tables 4.2.6.8 and 6.1.1.4'
O O 0.0106 0.0060 'International Tables Vol C Tables 4.2.6.8 and 6.1.1.4'

loop_
_geom_angle_atom_site_label_1
_geom_angle_atom_site_label_2
_geom_angle_atom_site_label_3
_geom_angle
_geom_angle_site_symmetry_1
_geom_angle_site_symmetry_3
_geom_angle_publ_flag
C22 O2 C21 119.7(6) . . ?
C64 O3 C63 120.9(7) . . ?
C41 O1 C42 119.7(7) . . ?
C83 O4 C84 119.6(6) . . ?
C18 C19 H19 120.0 . . ?
C20 C19 H19 120.0 . . ?
C20 C19 C18 120.1(7) . . ?
C29 C30 C25 116.6(7) . . ?
C29 C30 C31 123.2(7) . . ?
C31 C30 C25 120.2(7) . . ?
O2 C22 C23 123.3(7) . . ?
C31 C22 O2 114.9(6) . . ?
C31 C22 C23 121.8(7) . . ?
C58 C57 C56 119.8(7) . . ?
C62 C57 C58 118.0(7) . . ?
C62 C57 C56 122.1(7) . . ?
C72 C73 C74 120.4(7) . . ?
C64 C73 C72 119.3(7) . . ?
C64 C73 C74 120.2(7) . . ?
C9 C14 H14 119.6 . . ?
C9 C14 C13 120.8(8) . . ?
C13 C14 H14 119.6 . . ?
O1 C41 C32 117.7(7) . . ?
O1 C41 C40 121.4(7) . . ?
C32 C41 C40 120.7(8) . . ?
C17 C16 H16 119.4 . . ?
C17 C16 C15 121.2(7) . . ?
C15 C16 H16 119.4 . . ?
C30 C29 H29 118.4 . . ?
C28 C29 C30 123.1(8) . . ?
C28 C29 H29 118.4 . . ?
C94 C93 H93 119.8 . . ?
C94 C93 C92 120.4(8) . . ?
C92 C93 H93 119.8 . . ?
C79 C80 C75 118.8(7) . . ?
C81 C80 C75 118.5(7) . . ?
C81 C80 C79 122.6(8) . . ?
C6 C1 C7 121.0(7) . . ?
C2 C1 C6 118.4(7) . . ?
C2 C1 C7 120.4(7) . . ?
C41 C32 C33 119.2(7) . . ?
C41 C32 C31 120.7(7) . . ?
C33 C32 C31 120.0(7) . . ?
C67 C72 C73 119.1(7) . . ?
C71 C72 C73 122.2(8) . . ?
C71 C72 C67 118.6(8) . . ?
C19 C18 C17 119.3(7) . . ?
C19 C18 C21 118.8(7) . . ?
C17 C18 C21 121.8(7) . . ?
C1 C6 H6 119.5 . . ?
C5 C6 C1 120.9(8) . . ?
C5 C6 H6 119.5 . . ?
C74 C75 C80 119.7(7) . . ?
C76 C75 C80 118.4(7) . . ?
C76 C75 C74 121.9(7) . . ?
C51 C50 C55 117.9(8) . . ?
C51 C50 C56 120.4(7) . . ?
C55 C50 C56 121.6(7) . . ?
C93 C94 H94 119.8 . . ?
C93 C94 C95 120.4(8) . . ?
C95 C94 H94 119.8 . . ?
C75 C74 C73 122.1(7) . . ?
C83 C74 C73 118.5(7) . . ?
C83 C74 C75 119.3(7) . . ?
C93 C92 C91 120.1(7) . . ?
C97 C92 C93 118.4(7) . . ?
C97 C92 C91 121.4(7) . . ?
C80 C79 H79 119.4 . . ?
C78 C79 C80 121.2(8) . . ?
C78 C79 H79 119.4 . . ?
C43 C48 H48 120.0 . . ?
C47 C48 H48 120.0 . . ?
C47 C48 C43 120.1(8) . . ?
C88 C91 C92 114.5(7) . . ?
C56 C91 C92 125.2(7) . . ?
C56 C91 C88 120.3(7) . . ?
C16 C17 C18 119.9(7) . . ?
C16 C17 H17 120.0 . . ?
C18 C17 H17 120.0 . . ?
C59 C60 C63 119.8(7) . . ?
C61 C60 C59 117.9(7) . . ?
C61 C60 C63 122.3(7) . . ?
C6 C5 H5 119.9 . . ?
C6 C5 C4 120.2(8) . . ?
C4 C5 H5 119.9 . . ?
C16 C15 C20 118.2(7) . . ?
C16 C15 C7 121.4(7) . . ?
C20 C15 C7 120.2(7) . . ?
C89 C90 H90 119.9 . . ?
C86 C90 H90 119.9 . . ?
C86 C90 C89 120.3(7) . . ?
C50 C51 H51 119.7 . . ?
C52 C51 C50 120.6(8) . . ?
C52 C51 H51 119.7 . . ?
O4 C83 C74 116.4(7) . . ?
O4 C83 C82 123.7(7) . . ?
C74 C83 C82 119.9(7) . . ?
C34 C33 C32 121.5(7) . . ?
C34 C33 C38 118.8(8) . . ?
C38 C33 C32 119.8(8) . . ?
C14 C9 C8 121.1(8) . . ?
C14 C9 C10 118.5(8) . . ?
C10 C9 C8 120.3(7) . . ?
C90 C89 H89 119.6 . . ?
C90 C89 C88 120.8(8) . . ?
C88 C89 H89 119.6 . . ?
C89 C88 C91 120.2(7) . . ?
C87 C88 C91 121.5(7) . . ?
C87 C88 C89 118.1(7) . . ?
C5 C4 H4 120.2 . . ?
C3 C4 C5 119.7(7) . . ?
C3 C4 H4 120.2 . . ?
C22 C23 H23 120.1 . . ?
C24 C23 C22 119.8(7) . . ?
C24 C23 H23 120.1 . . ?
C45 C46 C8 122.0(7) . . ?
C47 C46 C45 116.4(7) . . ?
C47 C46 C8 121.5(7) . . ?
C50 C55 H55 119.6 . . ?
C54 C55 C50 120.8(8) . . ?
C54 C55 H55 119.6 . . ?
C4 C3 H3 120.2 . . ?
C4 C3 C2 119.7(8) . . ?
C2 C3 H3 120.2 . . ?
C24 C25 C30 117.5(7) . . ?
C26 C25 C30 119.9(8) . . ?
C26 C25 C24 122.5(8) . . ?
C60 C59 H59 119.2 . . ?
C58 C59 C60 121.7(7) . . ?
C58 C59 H59 119.2 . . ?
C90 C86 C84 123.3(7) . . ?
C90 C86 C85 118.6(7) . . ?
C85 C86 C84 118.1(7) . . ?
C57 C58 H58 120.1 . . ?
C59 C58 C57 119.8(7) . . ?
C59 C58 H58 120.1 . . ?
C33 C34 H34 119.6 . . ?
C35 C34 C33 120.9(8) . . ?
C35 C34 H34 119.6 . . ?
C88 C87 H87 119.4 . . ?
C85 C87 C88 121.2(7) . . ?
C85 C87 H87 119.4 . . ?
O4 C84 C86 110.9(6) . . ?
O4 C84 H84A 109.5 . . ?
O4 C84 H84B 109.5 . . ?
C86 C84 H84A 109.5 . . ?
C86 C84 H84B 109.5 . . ?
H84A C84 H84B 108.1 . . ?
C50 C56 C57 114.1(7) . . ?
C91 C56 C57 121.0(7) . . ?
C91 C56 C50 124.9(7) . . ?
C23 C24 C25 121.9(8) . . ?
C23 C24 H24 119.1 . . ?
C25 C24 H24 119.1 . . ?
C19 C20 C15 120.7(7) . . ?
C19 C20 H20 119.6 . . ?
C15 C20 H20 119.6 . . ?
O3 C64 C73 117.0(7) . . ?
O3 C64 C65 122.9(7) . . ?
C73 C64 C65 120.0(8) . . ?
C48 C43 C42 118.6(7) . . ?
C44 C43 C48 119.4(7) . . ?
C44 C43 C42 121.9(7) . . ?
C80 C81 H81 119.4 . . ?
C82 C81 C80 121.3(8) . . ?
C82 C81 H81 119.4 . . ?
C1 C2 C3 121.1(8) . . ?
C1 C2 H2 119.4 . . ?
C3 C2 H2 119.4 . . ?
C86 C85 H85 119.8 . . ?
C87 C85 C86 120.4(7) . . ?
C87 C85 H85 119.8 . . ?
C75 C76 H76 119.5 . . ?
C77 C76 C75 121.0(8) . . ?
C77 C76 H76 119.5 . . ?
C30 C31 C32 121.7(7) . . ?
C22 C31 C30 118.8(7) . . ?
C22 C31 C32 119.6(7) . . ?
C92 C97 H97 119.0 . . ?
C92 C97 C96 122.0(8) . . ?
C96 C97 H97 119.0 . . ?
C66 C67 C72 118.8(8) . . ?
C66 C67 C68 123.0(9) . . ?
C68 C67 C72 118.2(9) . . ?
C60 C61 H61 119.8 . . ?
C62 C61 C60 120.4(7) . . ?
C62 C61 H61 119.8 . . ?
C38 C39 H39 119.4 . . ?
C40 C39 H39 119.4 . . ?
C40 C39 C38 121.3(8) . . ?
C15 C7 C1 115.3(7) . . ?
C8 C7 C1 125.5(7) . . ?
C8 C7 C15 119.1(7) . . ?
C67 C66 H66 119.2 . . ?
C65 C66 C67 121.6(8) . . ?
C65 C66 H66 119.2 . . ?
C14 C13 H13 120.2 . . ?
C14 C13 C12 119.6(8) . . ?
C12 C13 H13 120.2 . . ?
C33 C38 C39 118.5(8) . . ?
C37 C38 C33 119.2(8) . . ?
C37 C38 C39 122.3(8) . . ?
O3 C63 C60 111.6(6) . . ?
O3 C63 H63A 109.3 . . ?
O3 C63 H63B 109.3 . . ?
C60 C63 H63A 109.3 . . ?
C60 C63 H63B 109.3 . . ?
H63A C63 H63B 108.0 . . ?
C83 C82 H82 119.4 . . ?
C81 C82 C83 121.2(8) . . ?
C81 C82 H82 119.4 . . ?
C54 C53 H53 120.1 . . ?
C52 C53 H53 120.1 . . ?
C52 C53 C54 119.9(9) . . ?
C46 C45 H45 119.4 . . ?
C44 C45 C46 121.1(7) . . ?
C44 C45 H45 119.4 . . ?
C29 C28 H28 120.7 . . ?
C29 C28 C27 118.6(8) . . ?
C27 C28 H28 120.7 . . ?
C46 C8 C9 114.4(7) . . ?
C7 C8 C9 123.8(7) . . ?
C7 C8 C46 121.8(7) . . ?
C9 C10 H10 119.3 . . ?
C11 C10 C9 121.3(8) . . ?
C11 C10 H10 119.3 . . ?
C94 C95 H95 120.4 . . ?
C94 C95 C96 119.2(7) . . ?
C96 C95 H95 120.4 . . ?
C48 C47 C46 121.7(7) . . ?
C48 C47 H47 119.1 . . ?
C46 C47 H47 119.1 . . ?
C64 C65 H65 119.5 . . ?
C66 C65 C64 120.9(8) . . ?
C66 C65 H65 119.5 . . ?
C43 C44 C45 121.1(7) . . ?
C43 C44 H44 119.4 . . ?
C45 C44 H44 119.4 . . ?
C41 C40 H40 119.8 . . ?
C39 C40 C41 120.5(8) . . ?
C39 C40 H40 119.8 . . ?
C76 C77 H77 120.2 . . ?
C76 C77 C78 119.6(8) . . ?
C78 C77 H77 120.2 . . ?
C25 C26 H26 120.1 . . ?
C27 C26 C25 119.7(8) . . ?
C27 C26 H26 120.1 . . ?
C55 C54 C53 120.4(8) . . ?
C55 C54 H54 119.8 . . ?
C53 C54 H54 119.8 . . ?
O2 C21 C18 110.0(6) . . ?
O2 C21 H21A 109.7 . . ?
O2 C21 H21B 109.7 . . ?
C18 C21 H21A 109.7 . . ?
C18 C21 H21B 109.7 . . ?
H21A C21 H21B 108.2 . . ?
C79 C78 C77 121.0(8) . . ?
C79 C78 H78 119.5 . . ?
C77 C78 H78 119.5 . . ?
C57 C62 H62 119.0 . . ?
C61 C62 C57 122.1(7) . . ?
C61 C62 H62 119.0 . . ?
C13 C12 H12 120.2 . . ?
C11 C12 C13 119.6(8) . . ?
C11 C12 H12 120.2 . . ?
C97 C96 C95 119.6(8) . . ?
C97 C96 H96 120.2 . . ?
C95 C96 H96 120.2 . . ?
O1 C42 C43 112.0(6) . . ?
O1 C42 H42A 109.2 . . ?
O1 C42 H42B 109.2 . . ?
C43 C42 H42A 109.2 . . ?
C43 C42 H42B 109.2 . . ?
H42A C42 H42B 107.9 . . ?
C51 C52 H52 119.8 . . ?
C53 C52 C51 120.3(9) . . ?
C53 C52 H52 119.8 . . ?
C34 C35 H35 119.4 . . ?
C34 C35 C36 121.2(9) . . ?
C36 C35 H35 119.4 . . ?
C72 C71 H71 119.5 . . ?
C70 C71 C72 121.0(9) . . ?
C70 C71 H71 119.5 . . ?
C28 C27 H27 119.0 . . ?
C26 C27 C28 122.0(8) . . ?
C26 C27 H27 119.0 . . ?
C38 C37 H37 119.3 . . ?
C36 C37 C38 121.4(8) . . ?
C36 C37 H37 119.3 . . ?
C71 C70 H70 119.9 . . ?
C71 C70 C69 120.2(10) . . ?
C69 C70 H70 119.9 . . ?
C35 C36 H36 120.9 . . ?
C37 C36 C35 118.3(9) . . ?
C37 C36 H36 120.9 . . ?
C10 C11 C12 120.2(9) . . ?
C10 C11 H11 119.9 . . ?
C12 C11 H11 119.9 . . ?
C67 C68 H68 119.4 . . ?
C69 C68 C67 121.2(10) . . ?
C69 C68 H68 119.4 . . ?
C70 C69 H69 119.7 . . ?
C68 C69 C70 120.6(10) . . ?
C68 C69 H69 119.7 . . ?
Cl2 C49 H49A 109.8 . . ?
Cl2 C49 H49B 109.8 . . ?
Cl1 C49 Cl2 109.3(10) . . ?
Cl1 C49 H49A 109.8 . . ?
Cl1 C49 H49B 109.8 . . ?
H49A C49 H49B 108.3 . . ?

loop_
_geom_bond_atom_site_label_1
_geom_bond_atom_site_label_2
_geom_bond_distance
_geom_bond_site_symmetry_2
_geom_bond_publ_flag
Cl2 C49 1.802(16) . ?
O2 C22 1.384(9) . ?
O2 C21 1.461(9) . ?
O3 C64 1.365(10) . ?
O3 C63 1.436(9) . ?
O1 C41 1.372(10) . ?
O1 C42 1.435(9) . ?
O4 C83 1.375(9) . ?
O4 C84 1.441(9) . ?
Cl1 C49 1.745(19) . ?
C19 H19 0.9500 . ?
C19 C18 1.390(11) . ?
C19 C20 1.381(11) . ?
C30 C29 1.408(11) . ?
C30 C25 1.426(11) . ?
C30 C31 1.419(11) . ?
C22 C23 1.387(11) . ?
C22 C31 1.383(11) . ?
C57 C58 1.399(10) . ?
C57 C56 1.507(11) . ?
C57 C62 1.388(11) . ?
C73 C72 1.440(12) . ?
C73 C74 1.498(11) . ?
C73 C64 1.376(11) . ?
C14 H14 0.9500 . ?
C14 C9 1.382(11) . ?
C14 C13 1.390(11) . ?
C41 C32 1.377(11) . ?
C41 C40 1.421(12) . ?
C16 H16 0.9500 . ?
C16 C17 1.379(11) . ?
C16 C15 1.389(10) . ?
C29 H29 0.9500 . ?
C29 C28 1.372(12) . ?
C93 H93 0.9500 . ?
C93 C94 1.369(11) . ?
C93 C92 1.410(11) . ?
C80 C75 1.438(11) . ?
C80 C79 1.409(11) . ?
C80 C81 1.406(12) . ?
C1 C6 1.389(12) . ?
C1 C2 1.381(11) . ?
C1 C7 1.501(11) . ?
C32 C33 1.436(12) . ?
C32 C31 1.492(10) . ?
C72 C67 1.423(12) . ?
C72 C71 1.409(12) . ?
C18 C17 1.391(11) . ?
C18 C21 1.499(11) . ?
C6 H6 0.9500 . ?
C6 C5 1.379(11) . ?
C75 C74 1.417(11) . ?
C75 C76 1.411(11) . ?
C50 C51 1.397(12) . ?
C50 C55 1.403(11) . ?
C50 C56 1.485(11) . ?
C94 H94 0.9500 . ?
C94 C95 1.391(12) . ?
C74 C83 1.404(11) . ?
C92 C91 1.509(11) . ?
C92 C97 1.368(11) . ?
C79 H79 0.9500 . ?
C79 C78 1.354(12) . ?
C48 H48 0.9500 . ?
C48 C43 1.390(11) . ?
C48 C47 1.380(12) . ?
C91 C88 1.496(11) . ?
C91 C56 1.340(11) . ?
C17 H17 0.9500 . ?
C60 C59 1.402(11) . ?
C60 C61 1.386(11) . ?
C60 C63 1.496(11) . ?
C5 H5 0.9500 . ?
C5 C4 1.386(12) . ?
C15 C20 1.397(11) . ?
C15 C7 1.494(11) . ?
C90 H90 0.9500 . ?
C90 C89 1.389(12) . ?
C90 C86 1.384(11) . ?
C51 H51 0.9500 . ?
C51 C52 1.388(13) . ?
C83 C82 1.407(11) . ?
C33 C34 1.402(11) . ?
C33 C38 1.416(11) . ?
C9 C8 1.502(11) . ?
C9 C10 1.399(12) . ?
C89 H89 0.9500 . ?
C89 C88 1.397(10) . ?
C88 C87 1.389(11) . ?
C4 H4 0.9500 . ?
C4 C3 1.379(12) . ?
C23 H23 0.9500 . ?
C23 C24 1.365(12) . ?
C46 C45 1.412(11) . ?
C46 C8 1.478(11) . ?
C46 C47 1.398(11) . ?
C55 H55 0.9500 . ?
C55 C54 1.368(12) . ?
C3 H3 0.9500 . ?
C3 C2 1.394(12) . ?
C25 C24 1.417(12) . ?
C25 C26 1.417(12) . ?
C59 H59 0.9500 . ?
C59 C58 1.381(11) . ?
C86 C84 1.510(11) . ?
C86 C85 1.407(11) . ?
C58 H58 0.9500 . ?
C34 H34 0.9500 . ?
C34 C35 1.365(13) . ?
C87 H87 0.9500 . ?
C87 C85 1.372(11) . ?
C84 H84A 0.9900 . ?
C84 H84B 0.9900 . ?
C24 H24 0.9500 . ?
C20 H20 0.9500 . ?
C64 C65 1.412(12) . ?
C43 C44 1.358(11) . ?
C43 C42 1.524(11) . ?
C81 H81 0.9500 . ?
C81 C82 1.358(12) . ?
C2 H2 0.9500 . ?
C85 H85 0.9500 . ?
C76 H76 0.9500 . ?
C76 C77 1.385(12) . ?
C97 H97 0.9500 . ?
C97 C96 1.371(11) . ?
C67 C66 1.395(12) . ?
C67 C68 1.421(14) . ?
C61 H61 0.9500 . ?
C61 C62 1.374(11) . ?
C39 H39 0.9500 . ?
C39 C38 1.425(13) . ?
C39 C40 1.351(14) . ?
C7 C8 1.356(11) . ?
C66 H66 0.9500 . ?
C66 C65 1.352(14) . ?
C13 H13 0.9500 . ?
C13 C12 1.395(13) . ?
C38 C37 1.412(14) . ?
C63 H63A 0.9900 . ?
C63 H63B 0.9900 . ?
C82 H82 0.9500 . ?
C53 H53 0.9500 . ?
C53 C54 1.389(14) . ?
C53 C52 1.368(13) . ?
C45 H45 0.9500 . ?
C45 C44 1.380(11) . ?
C28 H28 0.9500 . ?
C28 C27 1.383(13) . ?
C10 H10 0.9500 . ?
C10 C11 1.360(13) . ?
C95 H95 0.9500 . ?
C95 C96 1.398(13) . ?
C47 H47 0.9500 . ?
C65 H65 0.9500 . ?
C44 H44 0.9500 . ?
C40 H40 0.9500 . ?
C77 H77 0.9500 . ?
C77 C78 1.406(13) . ?
C26 H26 0.9500 . ?
C26 C27 1.364(13) . ?
C54 H54 0.9500 . ?
C21 H21A 0.9900 . ?
C21 H21B 0.9900 . ?
C78 H78 0.9500 . ?
C62 H62 0.9500 . ?
C12 H12 0.9500 . ?
C12 C11 1.389(13) . ?
C96 H96 0.9500 . ?
C42 H42A 0.9900 . ?
C42 H42B 0.9900 . ?
C52 H52 0.9500 . ?
C35 H35 0.9500 . ?
C35 C36 1.421(13) . ?
C71 H71 0.9500 . ?
C71 C70 1.365(14) . ?
C27 H27 0.9500 . ?
C37 H37 0.9500 . ?
C37 C36 1.376(14) . ?
C70 H70 0.9500 . ?
C70 C69 1.397(14) . ?
C36 H36 0.9500 . ?
C11 H11 0.9500 . ?
C68 H68 0.9500 . ?
C68 C69 1.349(15) . ?
C69 H69 0.9500 . ?
C49 H49A 0.9900 . ?
C49 H49B 0.9900 . ?
